data_7012993
loop_
_publ_author_name
'Hesford, Matthew J.'
'Levason, William'
'Matthews, Melissa L.'
'Reid, Gillian'

_publ_section_title
;
 Synthesis and complexation of the mixed tellurium?oxygen macrocycles
 1-tellura-4,7-dioxacyclononane, [9]aneO2Te, and
 1,10-ditellura-4,7,13,16-tetraoxacyclooctadecane, [18]aneO4Te2 and
 their selenium analogues
;
_journal_issue 14
_journal_name_full 'Dalton Transactions'
_journal_page_first 2852
_journal_paper_doi 10.1039/b303365c
_journal_year 2003
_chemical_compound_source CH2Cl2
_chemical_formula_moiety 'C12 H24 Cl2 O4 Pd Te2 '
_chemical_formula_structural '[PdCl2([18]aneTe2O4)]'
_chemical_formula_sum 'C12 H24 Cl2 O4 Pd Te2'
_chemical_formula_weight 664.83
_space_group_IT_number 14
_symmetry_cell_setting monoclinic
_symmetry_Int_Tables_number 14
_symmetry_space_group_name_Hall '-P 2yn'
_symmetry_space_group_name_H-M 'P 1 21/n 1'
_audit_creation_date 2003-03-12
_audit_creation_method 'by teXsan for Windows v1.06'
_cell_angle_alpha 90
_cell_angle_beta 96.8439(11)
_cell_angle_gamma 90
_cell_formula_units_Z 4
_cell_length_a 10.5109(3)
_cell_length_b 15.9002(5)
_cell_length_c 10.9837(3)
_cell_measurement_reflns_used 0
_cell_measurement_temperature 120.0(1)
_cell_measurement_theta_max 0.0
_cell_measurement_theta_min 0.0
_cell_volume 1822.58(9)
_computing_cell_refinement 'Nonius Kappa CCD Diffractometer Control'
_computing_data_collection 'Nonius Kappa CCD Diffractometer Control'
_computing_data_reduction 'teXsan for Windows version 1.06 (MSC, 1997-1999)'
_computing_publication_material 'teXsan for Windows version 1.06 (MSC, 1997-1999)'
_computing_structure_refinement 'teXsan for Windows version 1.06 (MSC, 1997-1999)'
_computing_structure_solution
;
DIRDIF92 PATTY (Beurskens, 1992)
;
_diffrn_ambient_temperature 120.0(1)
_diffrn_measurement_device 'Nonius Kappa CCD'
_diffrn_orient_matrix_UB_11 0.00000
_diffrn_orient_matrix_UB_12 0.00000
_diffrn_orient_matrix_UB_13 0.00000
_diffrn_orient_matrix_UB_21 0.00000
_diffrn_orient_matrix_UB_22 0.00000
_diffrn_orient_matrix_UB_23 0.00000
_diffrn_orient_matrix_UB_31 0.00000
_diffrn_orient_matrix_UB_32 0.00000
_diffrn_orient_matrix_UB_33 0.00000
_diffrn_radiation_detector CCD
_diffrn_radiation_monochromator graphite
_diffrn_radiation_source 'X-ray tube'
_diffrn_radiation_type 'Mo K\a'
_diffrn_radiation_wavelength 0.71073
_diffrn_reflns_av_R_equivalents 0.02219
_diffrn_reflns_av_sigmaI/netI 0.071
_diffrn_reflns_limit_h_max 13
_diffrn_reflns_limit_h_min -13
_diffrn_reflns_limit_k_max 15
_diffrn_reflns_limit_k_min -20
_diffrn_reflns_limit_l_max 14
_diffrn_reflns_limit_l_min -14
_diffrn_reflns_number 7470
_diffrn_reflns_reduction_process 'Lp corrections applied'
_diffrn_reflns_theta_max 27.48
_diffrn_reflns_theta_min 3.13
_diffrn_standards_decay_% 0.00
_diffrn_standards_interval_count 0
_diffrn_standards_number 0
_exptl_absorpt_coefficient_mu 4.460
_exptl_absorpt_correction_type multi-scan
_exptl_crystal_colour yellow
_exptl_crystal_density_diffrn 2.423
_exptl_crystal_density_meas ?
_exptl_crystal_description block
_exptl_crystal_F_000 1248.00
_exptl_crystal_size_max 0.30
_exptl_crystal_size_mid 0.50
_exptl_crystal_size_min 0.10
_refine_diff_density_max 1.33
_refine_diff_density_min -2.47
_refine_ls_abs_structure_details -
_refine_ls_abs_structure_Flack -
_refine_ls_extinction_coef -
_refine_ls_extinction_method none
_refine_ls_goodness_of_fit_all 1.647
_refine_ls_goodness_of_fit_ref 1.650
_refine_ls_hydrogen_treatment noref
_refine_ls_matrix_type full
_refine_ls_number_constraints 0
_refine_ls_number_parameters 190
_refine_ls_number_reflns 3811
_refine_ls_number_restraints 0
_refine_ls_R_factor_all 0.0370
_refine_ls_R_factor_gt 0.0370
_refine_ls_shift/su_max 0.0000
_refine_ls_shift/su_mean 0.0010
_refine_ls_structure_factor_coef F
_refine_ls_weighting_details 'w = 1/[\s^2^(Fo)]'
_refine_ls_weighting_scheme sigma
_refine_ls_wR_factor_all 0.0470
_refine_ls_wR_factor_ref 0.0470
_reflns_number_gt 3811
_reflns_number_total 4281
_reflns_threshold_expression I>2.00\s(I)
_cod_data_source_file b303365c.txt
_cod_data_source_block 03mlm030[PdCl2([18]aneTe2
_cod_depositor_comments
;
The following automatic conversions were performed:
'_exptl_absorpt_correction_type' value 'multiscan' changed to 'multi-scan'
according to '/home/saulius/struct/CIF-dictionaries/cif_core.dic'
dictionary named 'cif_core.dic' version 2.4.1 from 2010-06-29.

Automatic conversion script
Id: cif_fix_enum 1527 2010-12-29 10:47:43Z saulius 
;
_cod_original_cell_volume 1822.58(8)
_cod_original_sg_symbol_H-M 'P 21/n     '
_cod_original_formula_sum 'C12 H24 Cl2 O4 Pd Te2 '
_cod_database_code 7012993

loop_
_symmetry_equiv_pos_as_xyz
'   +x,   +y,   +z'
1/2-x,1/2+y,1/2-z
'   -x,   -y,   -z'
1/2+x,1/2-y,1/2+z

loop_
_atom_site_label
_atom_site_fract_x
_atom_site_fract_y
_atom_site_fract_z
_atom_site_U_iso_or_equiv
_atom_site_occupancy
_atom_site_refinement_flags
_atom_site_adp_type
_atom_site_calc_flag
_atom_site_calc_attached_atom
Te(1) -0.10571(2) 0.57426(2) 0.79401(2) 0.00929(7) 1.000 . Uani d ?
Te(2) 0.08966(2) 0.60157(2) 0.55470(2) 0.00909(7) 1.000 . Uani d ?
Pd(1) -0.02727(3) 0.70198(2) 0.68278(2) 0.00793(8) 1.000 . Uani d ?
Cl(1) -0.15124(10) 0.79045(6) 0.79275(9) 0.0160(3) 1.000 . Uani d ?
Cl(2) 0.07034(9) 0.81548(6) 0.59076(8) 0.0133(2) 1.000 . Uani d ?
O(1) 0.1411(3) 0.5879(2) 0.9625(3) 0.0163(8) 1.000 . Uani d ?
O(2) 0.2974(3) 0.5714(2) 0.7672(3) 0.0132(7) 1.000 . Uani d ?
O(3) -0.1702(3) 0.6397(2) 0.4243(2) 0.0140(7) 1.000 . Uani d ?
O(4) -0.3211(3) 0.5356(2) 0.5749(2) 0.0144(7) 1.000 . Uani d ?
C(1) -0.0741(4) 0.6178(3) 0.9811(3) 0.0141(10) 1.000 . Uani d ?
C(2) 0.0595(4) 0.6483(3) 1.0091(3) 0.0134(10) 1.000 . Uani d ?
C(3) 0.2732(4) 0.6126(3) 0.9790(4) 0.0157(10) 1.000 . Uani d ?
C(4) 0.3436(4) 0.5591(3) 0.8951(4) 0.0157(10) 1.000 . Uani d ?
C(5) 0.3216(4) 0.6542(2) 0.7208(4) 0.0143(10) 1.000 . Uani d ?
C(6) 0.2803(3) 0.6514(2) 0.5852(4) 0.0119(10) 1.000 . Uani d ?
C(7) 0.0409(4) 0.6559(3) 0.3759(3) 0.0136(10) 1.000 . Uani d ?
C(8) -0.0938(4) 0.6303(2) 0.3281(3) 0.0130(10) 1.000 . Uani d ?
C(9) -0.3017(4) 0.6154(3) 0.3928(4) 0.0155(10) 1.000 . Uani d ?
C(10) -0.3635(4) 0.6106(3) 0.5086(4) 0.0147(10) 1.000 . Uani d ?
C(11) -0.3729(4) 0.5298(3) 0.6878(4) 0.0164(11) 1.000 . Uani d ?
C(12) -0.3105(4) 0.5890(3) 0.7850(4) 0.0132(10) 1.000 . Uani d ?
H(1) -0.1316 0.6616 0.9939 0.016 1.000 . Uiso c ?
H(2) -0.0872 0.5720 1.0357 0.016 1.000 . Uiso c ?
H(3) 0.0811 0.6534 1.0965 0.018 1.000 . Uiso c ?
H(4) 0.0682 0.7015 0.9728 0.018 1.000 . Uiso c ?
H(5) 0.2817 0.6700 0.9593 0.019 1.000 . Uiso c ?
H(6) 0.3082 0.6034 1.0624 0.019 1.000 . Uiso c ?
H(7) 0.3361 0.5013 0.9159 0.020 1.000 . Uiso c ?
H(8) 0.4340 0.5736 0.9082 0.020 1.000 . Uiso c ?
H(9) 0.2743 0.6956 0.7574 0.016 1.000 . Uiso c ?
H(10) 0.4111 0.6671 0.7365 0.016 1.000 . Uiso c ?
H(11) 0.3381 0.6146 0.5474 0.014 1.000 . Uiso c ?
H(12) 0.2841 0.7052 0.5509 0.014 1.000 . Uiso c ?
H(13) 0.0462 0.7164 0.3814 0.018 1.000 . Uiso c ?
H(14) 0.1003 0.6377 0.3217 0.018 1.000 . Uiso c ?
H(15) -0.0944 0.5728 0.3007 0.017 1.000 . Uiso c ?
H(16) -0.1264 0.6645 0.2596 0.017 1.000 . Uiso c ?
H(17) -0.3451 0.6549 0.3374 0.017 1.000 . Uiso c ?
H(18) -0.3064 0.5610 0.3533 0.017 1.000 . Uiso c ?
H(19) -0.4550 0.6092 0.4890 0.018 1.000 . Uiso c ?
H(20) -0.3410 0.6591 0.5569 0.018 1.000 . Uiso c ?
H(21) -0.4633 0.5412 0.6736 0.018 1.000 . Uiso c ?
H(22) -0.3633 0.4725 0.7174 0.018 1.000 . Uiso c ?
H(23) -0.3366 0.5765 0.8634 0.016 1.000 . Uiso c ?
H(24) -0.3329 0.6456 0.7642 0.016 1.000 . Uiso c ?

loop_
_atom_site_aniso_label
_atom_site_aniso_U_11
_atom_site_aniso_U_22
_atom_site_aniso_U_33
_atom_site_aniso_U_12
_atom_site_aniso_U_13
_atom_site_aniso_U_23
Te(1) 0.0103(1) 0.0088(2) 0.0094(1) 0.00043(10) 0.00358(10) 0.00012(9)
Te(2) 0.0099(1) 0.0096(2) 0.00814(13) -0.00009(10) 0.00266(10) -0.00060(9)
Pd(1) 0.0087(2) 0.0083(2) 0.0070(2) 0.00083(11) 0.00188(11) 0.00004(10)
Cl(1) 0.0214(5) 0.0114(5) 0.0169(5) 0.0052(4) 0.0091(4) 0.0001(4)
Cl(2) 0.0159(5) 0.0100(5) 0.0139(5) -0.0014(4) 0.0021(4) 0.0022(4)
O(1) 0.015(2) 0.013(1) 0.021(2) 0.0009(12) 0.0044(12) 0.0008(12)
O(2) 0.019(2) 0.009(1) 0.0114(13) -0.0008(12) 0.0007(12) 0.0006(11)
O(3) 0.0104(13) 0.023(2) 0.0087(13) 0.0035(12) 0.0021(11) -0.0031(12)
O(4) 0.016(1) 0.017(2) 0.0111(13) 0.0023(12) 0.0036(11) -0.0005(11)
C(1) 0.017(2) 0.017(2) 0.010(2) 0.002(2) 0.004(2) 0.002(2)
C(2) 0.019(2) 0.013(2) 0.008(2) -0.002(2) 0.001(2) -0.000(2)
C(3) 0.014(2) 0.017(2) 0.015(2) -0.006(2) -0.002(2) -0.000(2)
C(4) 0.013(2) 0.019(2) 0.014(2) -0.001(2) -0.005(2) 0.000(2)
C(5) 0.012(2) 0.007(2) 0.023(2) 0.001(2) -0.002(2) 0.000(2)
C(6) 0.004(2) 0.015(2) 0.017(2) 0.001(2) 0.002(2) 0.000(2)
C(7) 0.017(2) 0.016(2) 0.009(2) 0.006(2) 0.005(2) 0.005(2)
C(8) 0.020(2) 0.009(2) 0.011(2) 0.001(2) 0.007(2) 0.000(2)
C(9) 0.014(2) 0.020(2) 0.012(2) 0.000(2) -0.002(2) -0.003(2)
C(10) 0.012(2) 0.020(2) 0.011(2) 0.005(2) -0.004(2) 0.001(2)
C(11) 0.011(2) 0.018(2) 0.021(2) -0.002(2) 0.002(2) 0.003(2)
C(12) 0.010(2) 0.017(2) 0.014(2) -0.001(2) 0.006(2) -0.003(2)

loop_
_atom_type_symbol
_atom_type_oxidation_number
_atom_type_number_in_cell
_atom_type_scat_dispersion_real
_atom_type_scat_dispersion_imag
_atom_type_scat_source
C 0 48 0.002 0.002
;International Tables for Crystallography
(1992, Vol. C, Table 6.1.1.2)
;
H 0 96 0.000 0.000
;International Tables for Crystallography
(1992, Vol. C, Table 6.1.1.2)
;
O 0 16 0.008 0.006
;International Tables for Crystallography
(1992, Vol. C, Table 6.1.1.2)
;
Cl 0 8 0.132 0.159
;International Tables for Crystallography
(1992, Vol. C, Tables 4.2.6.8 and 6.1.1.1)
;
Te 0 8 -0.772 1.675
;International Tables for Crystallography
(1992, Vol. C, Tables 4.2.6.8 and 6.1.1.1)
;
Pd 0 4 -1.177 1.007
;International Tables for Crystallography
(1992, Vol. C, Tables 4.2.6.8 and 6.1.1.1)
;

loop_
_geom_angle_atom_site_label_1
_geom_angle_atom_site_label_2
_geom_angle_atom_site_label_3
_geom_angle
_geom_angle_site_symmetry_1
_geom_angle_site_symmetry_2
_geom_angle_site_symmetry_3
_geom_angle_publ_flag
Pd(1) Te(1) C(1) 100.3(1) . . . ?
Pd(1) Te(1) C(12) 105.6(1) . . . ?
C(1) Te(1) C(12) 92.8(2) . . . ?
Pd(1) Te(2) C(6) 100.73(13) . . . ?
Pd(1) Te(2) C(7) 100.09(13) . . . ?
C(6) Te(2) C(7) 96.4(2) . . . ?
Te(1) Pd(1) Te(2) 88.29(2) . . . ?
Te(1) Pd(1) Cl(1) 89.98(3) . . . ?
Te(1) Pd(1) Cl(2) 173.07(3) . . . ?
Te(2) Pd(1) Cl(1) 175.27(4) . . . ?
Te(2) Pd(1) Cl(2) 88.84(3) . . . ?
Cl(1) Pd(1) Cl(2) 93.35(4) . . . ?
C(2) O(1) C(3) 112.7(4) . . . ?
C(4) O(2) C(5) 114.4(4) . . . ?
C(8) O(3) C(9) 114.1(4) . . . ?
C(10) O(4) C(11) 111.6(4) . . . ?
Te(1) C(1) C(2) 109.7(3) . . . ?
Te(1) C(1) H(1) 110.5 . . . no
Te(1) C(1) H(2) 109.4 . . . no
C(2) C(1) H(1) 109.7 . . . no
C(2) C(1) H(2) 108.6 . . . no
H(1) C(1) H(2) 108.9 . . . no
O(1) C(2) C(1) 107.6(4) . . . ?
O(1) C(2) H(3) 109.6 . . . no
O(1) C(2) H(4) 111.1 . . . no
C(1) C(2) H(3) 109.8 . . . no
C(1) C(2) H(4) 109.9 . . . no
H(3) C(2) H(4) 108.8 . . . no
O(1) C(3) C(4) 107.8(4) . . . ?
O(1) C(3) H(5) 110.7 . . . no
O(1) C(3) H(6) 109.6 . . . no
C(4) C(3) H(5) 109.7 . . . no
C(4) C(3) H(6) 109.7 . . . no
H(5) C(3) H(6) 109.3 . . . no
O(2) C(4) C(3) 112.6(4) . . . ?
O(2) C(4) H(7) 109.6 . . . no
O(2) C(4) H(8) 108.8 . . . no
C(3) C(4) H(7) 109.6 . . . no
C(3) C(4) H(8) 108.5 . . . no
H(7) C(4) H(8) 107.5 . . . no
O(2) C(5) C(6) 106.3(4) . . . ?
O(2) C(5) H(9) 111.1 . . . no
O(2) C(5) H(10) 109.9 . . . no
C(6) C(5) H(9) 109.8 . . . no
C(6) C(5) H(10) 110.3 . . . no
H(9) C(5) H(10) 109.4 . . . no
Te(2) C(6) C(5) 108.7(3) . . . ?
Te(2) C(6) H(11) 109.3 . . . no
Te(2) C(6) H(12) 111.0 . . . no
C(5) C(6) H(11) 108.7 . . . no
C(5) C(6) H(12) 110.5 . . . no
H(11) C(6) H(12) 108.6 . . . no
Te(2) C(7) C(8) 108.8(3) . . . ?
Te(2) C(7) H(13) 109.7 . . . no
Te(2) C(7) H(14) 110.2 . . . no
C(8) C(7) H(13) 109.6 . . . no
C(8) C(7) H(14) 111.0 . . . no
H(13) C(7) H(14) 107.6 . . . no
O(3) C(8) C(7) 107.8(4) . . . ?
O(3) C(8) H(15) 110.7 . . . no
O(3) C(8) H(16) 110.3 . . . no
C(7) C(8) H(15) 109.6 . . . no
C(7) C(8) H(16) 110.7 . . . no
H(15) C(8) H(16) 107.8 . . . no
O(3) C(9) C(10) 108.1(4) . . . ?
O(3) C(9) H(17) 110.5 . . . no
O(3) C(9) H(18) 110.2 . . . no
C(10) C(9) H(17) 110.7 . . . no
C(10) C(9) H(18) 109.3 . . . no
H(17) C(9) H(18) 108.0 . . . no
O(4) C(10) C(9) 109.4(4) . . . ?
O(4) C(10) H(19) 109.6 . . . no
O(4) C(10) H(20) 110.4 . . . no
C(9) C(10) H(19) 109.5 . . . no
C(9) C(10) H(20) 109.2 . . . no
H(19) C(10) H(20) 108.7 . . . no
O(4) C(11) C(12) 113.4(4) . . . ?
O(4) C(11) H(21) 108.8 . . . no
O(4) C(11) H(22) 108.6 . . . no
C(12) C(11) H(21) 109.6 . . . no
C(12) C(11) H(22) 109.2 . . . no
H(21) C(11) H(22) 107.0 . . . no
Te(1) C(12) C(11) 108.1(3) . . . ?
Te(1) C(12) H(23) 109.1 . . . no
Te(1) C(12) H(24) 109.4 . . . no
C(11) C(12) H(23) 111.1 . . . no
C(11) C(12) H(24) 110.2 . . . no
H(23) C(12) H(24) 108.9 . . . no

loop_
_geom_bond_atom_site_label_1
_geom_bond_atom_site_label_2
_geom_bond_distance
_geom_bond_site_symmetry_1
_geom_bond_site_symmetry_2
_geom_bond_publ_flag
Te(1) Pd(1) 2.5567(5) . . ?
Te(1) C(1) 2.157(5) . . ?
Te(1) C(12) 2.156(5) . . ?
Te(2) Pd(1) 2.5398(5) . . ?
Te(2) C(6) 2.144(5) . . ?
Te(2) C(7) 2.151(5) . . ?
Pd(1) Cl(1) 2.3474(13) . . ?
Pd(1) Cl(2) 2.3618(12) . . ?
O(1) C(2) 1.423(6) . . ?
O(1) C(3) 1.433(6) . . ?
O(2) C(4) 1.444(6) . . ?
O(2) C(5) 1.446(6) . . ?
O(3) C(8) 1.409(6) . . ?
O(3) C(9) 1.438(6) . . ?
O(4) C(10) 1.440(6) . . ?
O(4) C(11) 1.415(6) . . ?
C(1) C(2) 1.483(7) . . ?
C(1) H(1) 0.94 . . no
C(1) H(2) 0.96 . . no
C(2) H(3) 0.96 . . no
C(2) H(4) 0.94 . . no
C(3) C(4) 1.512(8) . . ?
C(3) H(5) 0.95 . . no
C(3) H(6) 0.96 . . no
C(4) H(7) 0.95 . . no
C(4) H(8) 0.97 . . no
C(5) C(6) 1.501(7) . . ?
C(5) H(9) 0.94 . . no
C(5) H(10) 0.96 . . no
C(6) H(11) 0.97 . . no
C(6) H(12) 0.94 . . no
C(7) C(8) 1.507(7) . . ?
C(7) H(13) 0.97 . . no
C(7) H(14) 0.96 . . no
C(8) H(15) 0.96 . . no
C(8) H(16) 0.96 . . no
C(9) C(10) 1.498(7) . . ?
C(9) H(17) 0.95 . . no
C(9) H(18) 0.97 . . no
C(10) H(19) 0.96 . . no
C(10) H(20) 0.95 . . no
C(11) C(12) 1.513(7) . . ?
C(11) H(21) 0.96 . . no
C(11) H(22) 0.97 . . no
C(12) H(23) 0.96 . . no
C(12) H(24) 0.95 . . no

loop_
_geom_contact_atom_site_label_1
_geom_contact_atom_site_label_2
_geom_contact_distance
_geom_contact_site_symmetry_1
_geom_contact_site_symmetry_2
_geom_contact_publ_flag
Cl(1) C(6) 3.499(5) . 4_465 no
Cl(1) C(7) 3.569(5) . 4_465 no
Cl(2) C(3) 3.414(5) . 4_464 no
Cl(2) C(9) 3.600(5) . 4_565 no
O(1) C(1) 3.418(6) . 3_567 no
O(2) C(9) 3.454(6) . 3_566 no
O(4) C(6) 3.507(6) . 3_566 no

loop_
_geom_torsion_atom_site_label_1
_geom_torsion_atom_site_label_2
_geom_torsion_atom_site_label_3
_geom_torsion_atom_site_label_4
_geom_torsion_site_symmetry_1
_geom_torsion_site_symmetry_2
_geom_torsion_site_symmetry_3
_geom_torsion_site_symmetry_4
_geom_torsion
_geom_torsion_publ_flag
Te(1) Pd(1) Te(2) C(6) . . . . -125.71(13) no
Te(1) Pd(1) Te(2) C(7) . . . . 135.8(1) no
Te(1) C(1) C(2) O(1) . . . . -45.4(4) no
Te(1) C(12) C(11) O(4) . . . . -49.8(5) no
Te(2) Pd(1) Te(1) C(1) . . . . 135.8(1) no
Te(2) Pd(1) Te(1) C(12) . . . . -128.3(1) no
Te(2) C(6) C(5) O(2) . . . . 51.0(4) no
Te(2) C(7) C(8) O(3) . . . . 44.2(4) no
Pd(1) Te(1) C(1) C(2) . . . . -51.9(3) no
Pd(1) Te(1) C(12) C(11) . . . . 103.3(3) no
Pd(1) Te(2) C(6) C(5) . . . . 55.6(3) no
Pd(1) Te(2) C(7) C(8) . . . . -78.2(3) no
Cl(1) Pd(1) Te(1) C(1) . . . . -48.6(1) no
Cl(1) Pd(1) Te(1) C(12) . . . . 47.2(1) no
Cl(1) Pd(1) Te(2) C(6) . . . . 165.6(4) no
Cl(1) Pd(1) Te(2) C(7) . . . . 67.1(4) no
Cl(2) Pd(1) Te(1) C(1) . . . . 70.2(3) no
Cl(2) Pd(1) Te(1) C(12) . . . . 166.1(3) no
Cl(2) Pd(1) Te(2) C(6) . . . . 48.0(1) no
Cl(2) Pd(1) Te(2) C(7) . . . . -50.5(1) no
O(1) C(3) C(4) O(2) . . . . 62.0(5) no
O(3) C(9) C(10) O(4) . . . . -74.9(5) no
C(1) Te(1) C(12) C(11) . . . . -155.2(3) no
C(1) C(2) O(1) C(3) . . . . 177.2(4) no
C(2) O(1) C(3) C(4) . . . . -163.3(4) no
C(2) C(1) Te(1) C(12) . . . . -158.3(3) no
C(3) C(4) O(2) C(5) . . . . 66.4(5) no
C(4) O(2) C(5) C(6) . . . . 173.9(4) no
C(5) C(6) Te(2) C(7) . . . . 157.2(3) no
C(6) Te(2) C(7) C(8) . . . . 179.7(3) no
C(7) C(8) O(3) C(9) . . . . -178.5(4) no
C(8) O(3) C(9) C(10) . . . . 167.9(4) no
C(9) C(10) O(4) C(11) . . . . 177.7(4) no
C(10) O(4) C(11) C(12) . . . . -74.9(5) no
